data_7230652
loop_
_publ_author_name
'Bulatova, Margarita'
'Tatikonda, Rajendhraprasad'
'Hirva, Pipsa'
'Bulatov, Evgeny'
'Siev\"anen, Elina'
'Haukka, Matti'

_publ_section_title
;
 Controlling the crystal growth of potassium iodide with
 1,1&#x00B4;-bis(pyridin-4-ylmethyl)-2,2&#x00B4;-biimidazole ligand (L) -
 formation of linear [K4I4L4]n polymer with cubic [K4I4] core units
;
_journal_name_full CrystEngComm
_journal_paper_doi 10.1039/C8CE00483H
_journal_year 2018
_chemical_formula_moiety 'C18 H16 I K N6'
_chemical_formula_sum 'C18 H16 I K N6'
_chemical_formula_weight 482.37
_space_group_crystal_system tetragonal
_space_group_IT_number 86
_space_group_name_Hall '-P 4bc'
_space_group_name_H-M_alt 'P 42/n'
_symmetry_space_group_name_Hall '-P 4bc'
_symmetry_space_group_name_H-M 'P 42/n :2'
_atom_sites_solution_hydrogens geom
_audit_creation_method SHELXL-2014/7
_audit_update_record
;
2017-12-03 deposited with the CCDC.
2018-05-16 downloaded from the CCDC.
;
_cell_angle_alpha 90
_cell_angle_beta 90
_cell_angle_gamma 90
_cell_formula_units_Z 8
_cell_length_a 23.56060(19)
_cell_length_b 23.56060(19)
_cell_length_c 6.92267(8)
_cell_measurement_reflns_used 9071
_cell_measurement_temperature 123(2)
_cell_measurement_theta_max 76.4990
_cell_measurement_theta_min 5.2870
_cell_volume 3842.79(6)
_computing_cell_refinement
;
CrysAlisPro, Agilent Technologies,
Version 1.171.36.32 (release 02-08-2013 CrysAlis171 .NET)
(compiled Aug  2 2013,16:46:58)
;
_computing_data_collection
;
CrysAlisPro, Agilent Technologies,
Version 1.171.36.32 (release 02-08-2013 CrysAlis171 .NET)
(compiled Aug  2 2013,16:46:58)
;
_computing_data_reduction
;
CrysAlisPro, Agilent Technologies,
Version 1.171.36.32 (release 02-08-2013 CrysAlis171 .NET)
(compiled Aug  2 2013,16:46:58)
;
_computing_molecular_graphics 'UCSF Chimera (Petterssen et al. 2004)'
_computing_publication_material 'SHELXL-2014/7 (Sheldrick, 2014)'
_computing_structure_refinement 'SHELXL-2014 (Sheldrick, 2014)'
_computing_structure_solution 'SUPERFLIP (Palatinus & Chapuis, 2007)'
_diffrn_ambient_temperature 123(2)
_diffrn_detector_area_resol_mean 10.3953
_diffrn_measured_fraction_theta_full 0.999
_diffrn_measured_fraction_theta_max 0.994
_diffrn_measurement_device '\k-geometry diffractometer'
_diffrn_measurement_device_type 'SuperNova, Dual, Cu at zero, Atlas'
_diffrn_measurement_method '\f scans and \w scans with \k offset'
_diffrn_radiation_monochromator mirror
_diffrn_radiation_type CuK\a
_diffrn_radiation_wavelength 1.54184
_diffrn_reflns_av_R_equivalents 0.0336
_diffrn_reflns_av_unetI/netI 0.0247
_diffrn_reflns_Laue_measured_fraction_full 0.999
_diffrn_reflns_Laue_measured_fraction_max 0.994
_diffrn_reflns_limit_h_max 29
_diffrn_reflns_limit_h_min -27
_diffrn_reflns_limit_k_max 29
_diffrn_reflns_limit_k_min -29
_diffrn_reflns_limit_l_max 8
_diffrn_reflns_limit_l_min -6
_diffrn_reflns_number 18332
_diffrn_reflns_point_group_measured_fraction_full 0.999
_diffrn_reflns_point_group_measured_fraction_max 0.994
_diffrn_reflns_theta_full 67.684
_diffrn_reflns_theta_max 76.940
_diffrn_reflns_theta_min 3.752
_diffrn_source micro-source
_exptl_absorpt_coefficient_mu 15.149
_exptl_absorpt_correction_T_max 1.00000
_exptl_absorpt_correction_T_min 0.36691
_exptl_absorpt_correction_type multi-scan
_exptl_absorpt_process_details
;
CrysAlisPro, Agilent Technologies,
Version 1.171.36.32 (release 02-08-2013 CrysAlis171 .NET)
(compiled Aug  2 2013,16:46:58)
Empirical absorption correction using spherical harmonics,
 implemented in SCALE3 ABSPACK scaling algorithm.
;
_exptl_crystal_colour colourless
_exptl_crystal_density_diffrn 1.668
_exptl_crystal_description block
_exptl_crystal_F_000 1904
_exptl_crystal_size_max 0.238
_exptl_crystal_size_mid 0.159
_exptl_crystal_size_min 0.083
_refine_diff_density_max 0.871
_refine_diff_density_min -0.698
_refine_diff_density_rms 0.095
_refine_ls_extinction_method none
_refine_ls_goodness_of_fit_ref 1.059
_refine_ls_hydrogen_treatment constr
_refine_ls_matrix_type full
_refine_ls_number_parameters 235
_refine_ls_number_reflns 4035
_refine_ls_number_restraints 0
_refine_ls_restrained_S_all 1.059
_refine_ls_R_factor_all 0.0288
_refine_ls_R_factor_gt 0.0262
_refine_ls_shift/su_max 0.001
_refine_ls_shift/su_mean 0.000
_refine_ls_structure_factor_coef Fsqd
_refine_ls_weighting_details 'w=1/[\s^2^(Fo^2^)+(0.0366P)^2^+1.6331P] where P=(Fo^2^+2Fc^2^)/3'
_refine_ls_weighting_scheme calc
_refine_ls_wR_factor_gt 0.0670
_refine_ls_wR_factor_ref 0.0695
_reflns_Friedel_coverage 0.000
_reflns_number_gt 3679
_reflns_number_total 4035
_reflns_threshold_expression 'I > 2\s(I)'
_cod_data_source_file c8ce00483h2.cif
_cod_data_source_block 1
_cod_original_cell_volume 3842.79(8)
_cod_database_code 7230652
_shelx_shelxl_version_number 2014/7
_shelx_space_group_comment
;
The symmetry employed for this shelxl refinement is uniquely defined
by the following loop, which should always be used as a source of
symmetry information in preference to the above space-group names.
They are only intended as comments.
;
_shelx_estimated_absorpt_t_min 0.123
_shelx_estimated_absorpt_t_max 0.368

loop_
_space_group_symop_operation_xyz
'x, y, z'
'-y, x+1/2, z+1/2'
'-x+1/2, -y+1/2, z'
'y+1/2, -x, z+1/2'
'-x, -y, -z'
'y, -x-1/2, -z-1/2'
'x-1/2, y-1/2, -z'
'-y-1/2, x, -z-1/2'

loop_
_atom_site_label
_atom_site_type_symbol
_atom_site_fract_x
_atom_site_fract_y
_atom_site_fract_z
_atom_site_U_iso_or_equiv
_atom_site_adp_type
_atom_site_occupancy
_atom_site_site_symmetry_order
_atom_site_calc_flag
_atom_site_refinement_flags_posn
_atom_site_refinement_flags_adp
I1 I 0.33988(2) 0.31673(2) 0.00973(2) 0.01602(7) Uani 1 1 d . .
K1 K 0.18908(2) 0.32901(2) -0.01007(6) 0.01581(10) Uani 1 1 d . .
N1 N 0.23004(10) 0.44092(9) -0.0380(4) 0.0328(5) Uani 1 1 d . .
N2 N 0.30164(7) 0.63693(7) 0.1428(3) 0.0176(3) Uani 1 1 d . .
N3 N 0.34151(8) 0.65722(8) 0.4256(3) 0.0229(4) Uani 1 1 d . .
N4 N 0.42077(9) 0.64217(9) -0.0210(3) 0.0220(4) Uani 1 1 d . .
N5 N 0.45252(8) 0.61283(8) 0.2643(3) 0.0226(4) Uani 1 1 d . .
N6 N 0.37396(9) 0.42578(9) 0.5082(3) 0.0279(5) Uani 1 1 d . .
C1 C 0.23501(10) 0.47058(10) -0.2024(4) 0.0297(5) Uani 1 1 d . .
H1 H 0.2243 0.4527 -0.3198 0.036 Uiso 1 1 calc R U
C2 C 0.25499(9) 0.52600(9) -0.2106(4) 0.0242(4) Uani 1 1 d . .
H2 H 0.2570 0.5455 -0.3305 0.029 Uiso 1 1 calc R U
C3 C 0.27196(9) 0.55233(9) -0.0408(3) 0.0197(4) Uani 1 1 d . .
C4 C 0.26899(12) 0.52117(10) 0.1292(4) 0.0309(5) Uani 1 1 d . .
H4 H 0.2815 0.5371 0.2479 0.037 Uiso 1 1 calc R U
C5 C 0.24744(13) 0.46615(11) 0.1232(5) 0.0376(6) Uani 1 1 d . .
H5 H 0.2450 0.4455 0.2408 0.045 Uiso 1 1 calc R U
C6 C 0.29267(9) 0.61282(9) -0.0482(3) 0.0185(4) Uani 1 1 d . .
H6A H 0.3288 0.6142 -0.1212 0.022 Uiso 1 1 calc R U
H6B H 0.2645 0.6362 -0.1185 0.022 Uiso 1 1 calc R U
C7 C 0.25831(9) 0.65050(9) 0.2680(3) 0.0212(4) Uani 1 1 d . .
H7 H 0.2188 0.6509 0.2404 0.025 Uiso 1 1 calc R U
C8 C 0.28350(10) 0.66310(10) 0.4386(3) 0.0232(4) Uani 1 1 d . .
H8 H 0.2638 0.6745 0.5519 0.028 Uiso 1 1 calc R U
C9 C 0.35092(9) 0.64102(8) 0.2452(3) 0.0176(4) Uani 1 1 d . .
C10 C 0.40705(9) 0.63162(8) 0.1600(3) 0.0187(4) Uani 1 1 d . .
C11 C 0.49777(10) 0.61143(10) 0.1391(4) 0.0286(5) Uani 1 1 d . .
H11 H 0.5355 0.6000 0.1678 0.034 Uiso 1 1 calc R U
C12 C 0.47777(11) 0.62958(11) -0.0335(4) 0.0279(5) Uani 1 1 d . .
H12 H 0.5000 0.6331 -0.1474 0.033 Uiso 1 1 calc R U
C13 C 0.45256(10) 0.59114(10) 0.4629(4) 0.0234(5) Uani 1 1 d . .
H13A H 0.4319 0.6180 0.5473 0.028 Uiso 1 1 calc R U
H13B H 0.4922 0.5887 0.5100 0.028 Uiso 1 1 calc R U
C14 C 0.42505(10) 0.53317(10) 0.4761(3) 0.0207(4) Uani 1 1 d . .
C15 C 0.40381(10) 0.51393(10) 0.6509(4) 0.0268(5) Uani 1 1 d . .
H15 H 0.4062 0.5370 0.7632 0.032 Uiso 1 1 calc R U
C16 C 0.37879(10) 0.46030(10) 0.6601(4) 0.0282(5) Uani 1 1 d . .
H16 H 0.3644 0.4477 0.7810 0.034 Uiso 1 1 calc R U
C17 C 0.39517(11) 0.44458(10) 0.3403(4) 0.0309(5) Uani 1 1 d . .
H17 H 0.3926 0.4205 0.2307 0.037 Uiso 1 1 calc R U
C18 C 0.42079(11) 0.49737(10) 0.3173(4) 0.0284(5) Uani 1 1 d . .
H18 H 0.4351 0.5087 0.1950 0.034 Uiso 1 1 calc R U

loop_
_atom_site_aniso_label
_atom_site_aniso_U_11
_atom_site_aniso_U_22
_atom_site_aniso_U_33
_atom_site_aniso_U_23
_atom_site_aniso_U_13
_atom_site_aniso_U_12
I1 0.01486(9) 0.01579(9) 0.01742(10) -0.00106(4) 0.00126(4) -0.00023(4)
K1 0.0153(2) 0.0131(2) 0.0190(2) -0.00088(13) 0.00089(13) 0.00032(16)
N1 0.0245(11) 0.0168(10) 0.0571(14) -0.0043(9) -0.0069(10) -0.0013(8)
N2 0.0163(8) 0.0148(8) 0.0217(9) 0.0012(6) -0.0029(7) -0.0011(6)
N3 0.0199(9) 0.0215(9) 0.0273(10) -0.0031(7) -0.0055(7) -0.0001(7)
N4 0.0183(9) 0.0203(10) 0.0275(10) -0.0011(7) -0.0002(7) -0.0018(7)
N5 0.0172(8) 0.0168(8) 0.0338(10) 0.0016(7) -0.0074(7) -0.0016(7)
N6 0.0207(10) 0.0166(10) 0.0464(14) 0.0028(7) -0.0028(8) -0.0006(8)
C1 0.0253(11) 0.0176(10) 0.0461(15) -0.0101(10) -0.0116(10) 0.0014(9)
C2 0.0206(10) 0.0195(10) 0.0324(12) -0.0041(9) -0.0042(9) 0.0035(8)
C3 0.0129(9) 0.0162(10) 0.0299(11) -0.0017(8) -0.0021(8) 0.0002(8)
C4 0.0405(14) 0.0189(11) 0.0333(13) 0.0018(9) -0.0088(10) -0.0098(10)
C5 0.0465(16) 0.0182(11) 0.0483(16) 0.0063(10) -0.0059(12) -0.0066(11)
C6 0.0157(9) 0.0176(10) 0.0224(10) 0.0008(8) -0.0034(8) -0.0027(8)
C7 0.0168(9) 0.0225(10) 0.0243(11) 0.0019(8) -0.0001(8) -0.0004(8)
C8 0.0208(11) 0.0227(11) 0.0261(11) -0.0017(9) 0.0007(9) 0.0001(8)
C9 0.0184(9) 0.0119(9) 0.0224(10) 0.0008(7) -0.0049(8) -0.0020(7)
C10 0.0170(9) 0.0108(8) 0.0282(11) -0.0014(7) -0.0049(8) -0.0020(7)
C11 0.0177(10) 0.0262(11) 0.0419(14) -0.0029(10) -0.0033(9) 0.0012(9)
C12 0.0186(11) 0.0304(13) 0.0347(12) -0.0035(10) 0.0026(9) -0.0037(9)
C13 0.0204(11) 0.0170(10) 0.0327(12) 0.0024(9) -0.0126(9) -0.0022(8)
C14 0.0147(10) 0.0137(10) 0.0337(12) 0.0017(8) -0.0082(8) 0.0033(8)
C15 0.0234(11) 0.0221(11) 0.0348(13) -0.0023(9) -0.0014(9) 0.0018(9)
C16 0.0222(11) 0.0245(11) 0.0380(13) 0.0055(10) 0.0020(9) 0.0011(9)
C17 0.0351(13) 0.0207(11) 0.0369(14) -0.0025(9) -0.0083(10) -0.0037(10)
C18 0.0329(12) 0.0213(11) 0.0309(13) 0.0034(9) -0.0074(10) -0.0043(9)

loop_
_atom_type_symbol
_atom_type_description
_atom_type_scat_dispersion_real
_atom_type_scat_dispersion_imag
_atom_type_scat_source
C C 0.0181 0.0091 'International Tables Vol C Tables 4.2.6.8 and 6.1.1.4'
H H 0.0000 0.0000 'International Tables Vol C Tables 4.2.6.8 and 6.1.1.4'
I I -0.3257 6.8362 'International Tables Vol C Tables 4.2.6.8 and 6.1.1.4'
K K 0.3868 1.0657 'International Tables Vol C Tables 4.2.6.8 and 6.1.1.4'
N N 0.0311 0.0180 'International Tables Vol C Tables 4.2.6.8 and 6.1.1.4'

loop_
_geom_angle_atom_site_label_1
_geom_angle_atom_site_label_2
_geom_angle_atom_site_label_3
_geom_angle
_geom_angle_site_symmetry_1
_geom_angle_site_symmetry_3
K1 I1 K1 170.405(18) 6_565 6_566
K1 I1 K1 84.719(11) 6_565 3
K1 I1 K1 89.198(11) 6_566 3
K1 I1 K1 83.765(12) 6_565 .
K1 I1 K1 88.171(11) 6_566 .
K1 I1 K1 83.336(13) 3 .
N1 K1 N6 88.75(6) . 8_656
N1 K1 I1 82.87(5) . 8_655
N6 K1 I1 86.60(4) 8_656 8_655
N1 K1 I1 90.74(6) . 8_656
N6 K1 I1 86.11(4) 8_656 8_656
I1 K1 I1 170.403(18) 8_655 8_656
N1 K1 I1 170.99(5) . 3
N6 K1 I1 100.12(5) 8_656 3
I1 K1 I1 95.949(11) 8_655 3
I1 K1 I1 91.467(10) 8_656 3
N1 K1 I1 74.75(5) . .
N6 K1 I1 163.10(5) 8_656 .
I1 K1 I1 94.794(11) 8_655 .
I1 K1 I1 90.397(10) 8_656 .
I1 K1 I1 96.490(13) 3 .
N1 K1 K1 129.77(6) . 8_655
N6 K1 K1 100.04(5) 8_656 8_655
I1 K1 K1 48.991(9) 8_655 8_655
I1 K1 K1 138.810(15) 8_656 8_655
I1 K1 K1 47.348(7) 3 8_655
I1 K1 K1 93.476(8) . 8_655
N1 K1 K1 78.22(5) . 6_565
N6 K1 K1 133.58(4) 8_656 6_565
I1 K1 K1 47.933(9) 8_655 6_565
I1 K1 K1 137.621(15) 8_656 6_565
I1 K1 K1 94.325(8) 3 6_565
I1 K1 K1 47.243(7) . 6_565
K1 K1 K1 60.024(10) 8_655 6_565
N1 K1 K1 122.18(5) . 3
N6 K1 K1 149.01(5) 8_656 3
I1 K1 K1 94.736(9) 8_655 3
I1 K1 K1 94.729(9) 8_656 3
I1 K1 K1 48.912(9) 3 3
I1 K1 K1 47.751(8) . 3
K1 K1 K1 59.989(5) 8_655 3
K1 K1 K1 59.989(5) 6_565 3
N1 K1 K1 135.28(5) . 8_656
N6 K1 K1 99.27(4) 8_656 8_656
I1 K1 K1 141.116(15) 8_655 8_656
I1 K1 K1 46.684(9) 8_656 8_656
I1 K1 K1 45.170(7) 3 8_656
I1 K1 K1 90.221(7) . 8_656
K1 K1 K1 92.268(13) 8_655 8_656
K1 K1 K1 121.291(7) 6_565 8_656
K1 K1 K1 61.338(5) 3 8_656
N1 K1 K1 84.33(5) . 6_566
N6 K1 K1 130.92(5) 8_656 6_566
I1 K1 K1 139.919(15) 8_655 6_566
I1 K1 K1 45.632(9) 8_656 6_566
I1 K1 K1 90.977(8) 3 6_566
I1 K1 K1 45.145(7) . 6_566
K1 K1 K1 121.291(7) 8_655 6_566
K1 K1 K1 92.266(12) 6_565 6_566
K1 K1 K1 61.337(5) 3 6_566
K1 K1 K1 57.326(11) 8_656 6_566
C5 N1 C1 116.9(2) . .
C5 N1 K1 117.85(18) . .
C1 N1 K1 125.21(17) . .
C9 N2 C7 106.72(18) . .
C9 N2 C6 128.60(18) . .
C7 N2 C6 123.72(18) . .
C9 N3 C8 104.87(19) . .
C10 N4 C12 104.9(2) . .
C10 N5 C11 106.4(2) . .
C10 N5 C13 127.5(2) . .
C11 N5 C13 125.6(2) . .
C16 N6 C17 116.8(2) . .
C16 N6 K1 126.54(16) . 6_566
C17 N6 K1 116.56(16) . 6_566
N1 C1 C2 123.7(2) . .
N1 C1 H1 118.2 . .
C2 C1 H1 118.2 . .
C3 C2 C1 118.9(2) . .
C3 C2 H2 120.6 . .
C1 C2 H2 120.6 . .
C2 C3 C4 117.8(2) . .
C2 C3 C6 119.1(2) . .
C4 C3 C6 123.0(2) . .
C3 C4 C5 119.0(2) . .
C3 C4 H4 120.5 . .
C5 C4 H4 120.5 . .
N1 C5 C4 123.6(3) . .
N1 C5 H5 118.2 . .
C4 C5 H5 118.2 . .
N2 C6 C3 112.66(18) . .
N2 C6 H6A 109.1 . .
C3 C6 H6A 109.1 . .
N2 C6 H6B 109.1 . .
C3 C6 H6B 109.1 . .
H6A C6 H6B 107.8 . .
C8 C7 N2 105.95(19) . .
C8 C7 H7 127.0 . .
N2 C7 H7 127.0 . .
C7 C8 N3 110.9(2) . .
C7 C8 H8 124.6 . .
N3 C8 H8 124.6 . .
N3 C9 N2 111.60(19) . .
N3 C9 C10 125.1(2) . .
N2 C9 C10 123.26(19) . .
N4 C10 N5 111.8(2) . .
N4 C10 C9 125.2(2) . .
N5 C10 C9 123.0(2) . .
C12 C11 N5 106.2(2) . .
C12 C11 H11 126.9 . .
N5 C11 H11 126.9 . .
C11 C12 N4 110.6(2) . .
C11 C12 H12 124.7 . .
N4 C12 H12 124.7 . .
N5 C13 C14 111.74(18) . .
N5 C13 H13A 109.3 . .
C14 C13 H13A 109.3 . .
N5 C13 H13B 109.3 . .
C14 C13 H13B 109.3 . .
H13A C13 H13B 107.9 . .
C15 C14 C18 117.8(2) . .
C15 C14 C13 120.2(2) . .
C18 C14 C13 122.1(2) . .
C14 C15 C16 119.3(2) . .
C14 C15 H15 120.4 . .
C16 C15 H15 120.4 . .
N6 C16 C15 123.5(2) . .
N6 C16 H16 118.3 . .
C15 C16 H16 118.3 . .
N6 C17 C18 123.8(2) . .
N6 C17 H17 118.1 . .
C18 C17 H17 118.1 . .
C14 C18 C17 118.9(2) . .
C14 C18 H18 120.5 . .
C17 C18 H18 120.5 . .

loop_
_geom_bond_atom_site_label_1
_geom_bond_atom_site_label_2
_geom_bond_distance
_geom_bond_site_symmetry_2
_geom_bond_publ_flag
I1 K1 3.4712(4) 6_565 yes
I1 K1 3.4759(4) 6_566 yes
I1 K1 3.5037(5) 3 yes
I1 K1 3.5674(5) . yes
K1 N1 2.815(2) . yes
K1 N6 2.906(2) 8_656 yes
K1 I1 3.4711(4) 8_655 yes
K1 I1 3.4759(4) 8_656 yes
K1 I1 3.5036(5) 3 yes
K1 K1 4.6995(8) 8_655 yes
K1 K1 4.6996(8) 6_565 yes
K1 K1 4.7012(10) 3 yes
K1 K1 4.9006(7) 8_656 yes
K1 K1 4.9007(7) 6_566 yes
N1 C5 1.329(4) . ?
N1 C1 1.341(4) . ?
N2 C9 1.364(3) . ?
N2 C7 1.377(3) . ?
N2 C6 1.455(3) . ?
N3 C9 1.324(3) . ?
N3 C8 1.377(3) . ?
N4 C10 1.318(3) . ?
N4 C12 1.378(3) . ?
N5 C10 1.366(3) . ?
N5 C11 1.375(3) . ?
N5 C13 1.467(3) . ?
N6 C16 1.334(3) . ?
N6 C17 1.341(4) . ?
N6 K1 2.906(2) 6_566 ?
C1 C2 1.389(3) . ?
C1 H1 0.9500 . ?
C2 C3 1.388(3) . ?
C2 H2 0.9500 . ?
C3 C4 1.389(3) . ?
C3 C6 1.507(3) . ?
C4 C5 1.393(3) . ?
C4 H4 0.9500 . ?
C5 H5 0.9500 . ?
C6 H6A 0.9900 . ?
C6 H6B 0.9900 . ?
C7 C8 1.355(3) . ?
C7 H7 0.9500 . ?
C8 H8 0.9500 . ?
C9 C10 1.465(3) . ?
C11 C12 1.353(4) . ?
C11 H11 0.9500 . ?
C12 H12 0.9500 . ?
C13 C14 1.515(3) . ?
C13 H13A 0.9900 . ?
C13 H13B 0.9900 . ?
C14 C15 1.386(3) . ?
C14 C18 1.389(3) . ?
C15 C16 1.396(3) . ?
C15 H15 0.9500 . ?
C16 H16 0.9500 . ?
C17 C18 1.392(3) . ?
C17 H17 0.9500 . ?
C18 H18 0.9500 . ?

loop_
_geom_torsion_atom_site_label_1
_geom_torsion_atom_site_label_2
_geom_torsion_atom_site_label_3
_geom_torsion_atom_site_label_4
_geom_torsion
_geom_torsion_site_symmetry_1
C5 N1 C1 C2 -2.5(4) .
K1 N1 C1 C2 179.44(17) .
N1 C1 C2 C3 1.3(4) .
C1 C2 C3 C4 1.2(3) .
C1 C2 C3 C6 -178.9(2) .
C2 C3 C4 C5 -2.3(4) .
C6 C3 C4 C5 177.8(2) .
C1 N1 C5 C4 1.3(4) .
K1 N1 C5 C4 179.5(2) .
C3 C4 C5 N1 1.0(4) .
C9 N2 C6 C3 96.7(2) .
C7 N2 C6 C3 -70.5(2) .
C2 C3 C6 N2 172.27(19) .
C4 C3 C6 N2 -7.8(3) .
C9 N2 C7 C8 1.1(2) .
C6 N2 C7 C8 170.70(19) .
N2 C7 C8 N3 -0.7(3) .
C9 N3 C8 C7 0.1(3) .
C8 N3 C9 N2 0.6(2) .
C8 N3 C9 C10 177.30(19) .
C7 N2 C9 N3 -1.1(2) .
C6 N2 C9 N3 -170.04(19) .
C7 N2 C9 C10 -177.83(18) .
C6 N2 C9 C10 13.2(3) .
C12 N4 C10 N5 0.0(2) .
C12 N4 C10 C9 177.3(2) .
C11 N5 C10 N4 -0.2(2) .
C13 N5 C10 N4 -172.8(2) .
C11 N5 C10 C9 -177.54(19) .
C13 N5 C10 C9 9.8(3) .
N3 C9 C10 N4 -145.6(2) .
N2 C9 C10 N4 30.6(3) .
N3 C9 C10 N5 31.4(3) .
N2 C9 C10 N5 -152.3(2) .
C10 N5 C11 C12 0.3(3) .
C13 N5 C11 C12 173.2(2) .
N5 C11 C12 N4 -0.3(3) .
C10 N4 C12 C11 0.2(3) .
C10 N5 C13 C14 71.2(3) .
C11 N5 C13 C14 -100.1(3) .
N5 C13 C14 C15 -158.3(2) .
N5 C13 C14 C18 22.6(3) .
C18 C14 C15 C16 -0.6(3) .
C13 C14 C15 C16 -179.8(2) .
C17 N6 C16 C15 0.7(4) .
K1 N6 C16 C15 176.22(17) 6_566
C14 C15 C16 N6 0.0(4) .
C16 N6 C17 C18 -0.7(4) .
K1 N6 C17 C18 -176.71(19) 6_566
C15 C14 C18 C17 0.6(3) .
C13 C14 C18 C17 179.7(2) .
N6 C17 C18 C14 0.1(4) .
